data_4326447
loop_
_publ_author_name
'Vincenzo Passarelli'
'Franco Benetollo'

_publ_section_title
;
 Reactivity of Novel N,N'-Diphosphino-Silanediamine-Based Rhodium(I)
 Derivatives
;
_journal_name_full 'Inorganic Chemistry'
_journal_page_first 9958
_journal_page_last 9967
_journal_paper_doi 10.1021/ic2004408
_journal_volume 50
_journal_year 2011
_chemical_formula_moiety '[RhCl~2~(\h^3^-allyl(SiNP)]~.~2CH~2~Cl~2~'
_chemical_formula_sum 'C45 H49 Cl6 N2 P2 Rh Si'
_chemical_formula_weight 1023.50
_chemical_name_systematic
; 
 ? 
;
_space_group_IT_number 2
_symmetry_cell_setting triclinic
_symmetry_space_group_name_Hall '-P 1'
_symmetry_space_group_name_H-M 'P -1'
_atom_sites_solution_hydrogens geom
_atom_sites_solution_primary direct
_atom_sites_solution_secondary difmap
_audit_creation_method SHELXL-97
_cell_angle_alpha 87.49(3)
_cell_angle_beta 87.66(3)
_cell_angle_gamma 88.64(3)
_cell_formula_units_Z 2
_cell_length_a 9.778(2)
_cell_length_b 10.863(2)
_cell_length_c 22.465(3)
_cell_measurement_temperature 293(2)
_cell_volume 2381.3(7)
_computing_structure_refinement 'SHELXL-97 (Sheldrick, 1997)'
_computing_structure_solution 'SIR2004 (Burla et al. 2005)'
_diffrn_ambient_temperature 293(2)
_diffrn_measured_fraction_theta_full 0.991
_diffrn_measured_fraction_theta_max 0.991
_diffrn_measurement_device_type ' Philips PW1100 '
_diffrn_measurement_method \Q/2\Q
_diffrn_radiation_monochromator graphite
_diffrn_radiation_source 'fine-focus sealed tube'
_diffrn_radiation_type MoK\a
_diffrn_radiation_wavelength 0.71073
_diffrn_reflns_av_R_equivalents 0.0215
_diffrn_reflns_av_sigmaI/netI 0.0236
_diffrn_reflns_limit_h_max 11
_diffrn_reflns_limit_h_min 0
_diffrn_reflns_limit_k_max 12
_diffrn_reflns_limit_k_min -12
_diffrn_reflns_limit_l_max 26
_diffrn_reflns_limit_l_min -26
_diffrn_reflns_number 8843
_diffrn_reflns_theta_full 25.02
_diffrn_reflns_theta_max 25.02
_diffrn_reflns_theta_min 3.23
_exptl_absorpt_coefficient_mu 0.821
_exptl_absorpt_correction_T_max 0.8395
_exptl_absorpt_correction_T_min 0.5966
_exptl_absorpt_correction_type psi-scan
_exptl_absorpt_process_details 'A. T. C. North, et al. Acta Crystallogr., A24 (1968) 351'
_exptl_crystal_colour pale-yellow
_exptl_crystal_density_diffrn 1.427
_exptl_crystal_description prism
_exptl_crystal_F_000 1048
_exptl_crystal_size_max 0.32
_exptl_crystal_size_mid 0.28
_exptl_crystal_size_min 0.20
_refine_diff_density_max 0.814
_refine_diff_density_min -1.485
_refine_diff_density_rms 0.110
_refine_ls_extinction_method none
_refine_ls_goodness_of_fit_ref 1.252
_refine_ls_hydrogen_treatment constr
_refine_ls_matrix_type full
_refine_ls_number_parameters 545
_refine_ls_number_reflns 8324
_refine_ls_number_restraints 0
_refine_ls_restrained_S_all 1.252
_refine_ls_R_factor_all 0.0768
_refine_ls_R_factor_gt 0.0638
_refine_ls_shift/su_max 0.002
_refine_ls_shift/su_mean 0.000
_refine_ls_structure_factor_coef Fsqd
_refine_ls_weighting_details 'calc w=1/[\s^2^(Fo^2^)+(0.0389P)^2^+9.6844P] where P=(Fo^2^+2Fc^2^)/3'
_refine_ls_weighting_scheme calc
_refine_ls_wR_factor_gt 0.1465
_refine_ls_wR_factor_ref 0.1574
_reflns_number_gt 7403
_reflns_number_total 8324
_reflns_threshold_expression >2sigma(I)
_cod_data_source_file ic2004408_si_002.cif
_cod_data_source_block 8
_cod_database_code 4326447

loop_
_symmetry_equiv_pos_as_xyz
'x, y, z'
'-x, -y, -z'

loop_
_atom_site_label
_atom_site_type_symbol
_atom_site_fract_x
_atom_site_fract_y
_atom_site_fract_z
_atom_site_U_iso_or_equiv
_atom_site_adp_type
_atom_site_occupancy
_atom_site_symmetry_multiplicity
_atom_site_calc_flag
_atom_site_refinement_flags
_atom_site_disorder_assembly
_atom_site_disorder_group
Rh Rh 0.27297(4) -0.13878(4) -0.295963(18) 0.03339(14) Uani 1 1 d . . .
Si Si 0.63627(13) -0.26553(14) -0.25924(6) 0.0355(3) Uani 1 1 d . . .
P1 P 0.40225(12) -0.28086(11) -0.34496(6) 0.0306(3) Uani 1 1 d . . .
P2 P 0.35008(13) -0.21299(13) -0.20534(6) 0.0347(3) Uani 1 1 d . . .
Cl1 Cl 0.14264(16) 0.01458(15) -0.23747(7) 0.0574(4) Uani 1 1 d . . .
Cl2 Cl 0.44233(15) 0.01592(12) -0.32574(7) 0.0474(3) Uani 1 1 d . . .
N2 N 0.5685(4) -0.2751(4) -0.32986(18) 0.0327(9) Uani 1 1 d . . .
N1 N 0.5012(4) -0.2939(4) -0.20654(18) 0.0334(9) Uani 1 1 d . . .
C1 C 0.0832(5) -0.2330(7) -0.2926(3) 0.0541(16) Uani 1 1 d . . .
H1A H 0.0888 -0.3217 -0.2858 0.065 Uiso 1 1 calc R . .
H1B H 0.0079 -0.1946 -0.2702 0.065 Uiso 1 1 calc R . .
C2 C 0.1056(5) -0.1878(6) -0.3527(3) 0.0513(15) Uani 1 1 d . . .
H2 H 0.1087 -0.2440 -0.3829 0.062 Uiso 1 1 calc R . .
C3 C 0.1229(6) -0.0658(6) -0.3681(3) 0.0571(17) Uani 1 1 d . . .
H3A H 0.0507 -0.0089 -0.3554 0.069 Uiso 1 1 calc R . .
H3B H 0.1622 -0.0461 -0.4076 0.069 Uiso 1 1 calc R . .
C4 C 0.7689(6) -0.3891(6) -0.2499(3) 0.0521(15) Uani 1 1 d . . .
H4A H 0.8206 -0.3743 -0.2156 0.063 Uiso 1 1 calc R . .
H4B H 0.8291 -0.3894 -0.2847 0.063 Uiso 1 1 calc R . .
H4C H 0.7256 -0.4674 -0.2445 0.063 Uiso 1 1 calc R . .
C5 C 0.7166(6) -0.1167(6) -0.2497(3) 0.0532(15) Uani 1 1 d . . .
H5A H 0.6490 -0.0515 -0.2533 0.064 Uiso 1 1 calc R . .
H5B H 0.7879 -0.1042 -0.2799 0.064 Uiso 1 1 calc R . .
H5C H 0.7549 -0.1166 -0.2111 0.064 Uiso 1 1 calc R . .
C6 C 0.5504(5) -0.3481(6) -0.1509(2) 0.0416(13) Uani 1 1 d . . .
C7 C 0.5508(6) -0.4756(6) -0.1409(3) 0.0553(16) Uani 1 1 d . . .
H7 H 0.5126 -0.5240 -0.1688 0.066 Uiso 1 1 calc R . .
C8 C 0.6063(7) -0.5321(8) -0.0911(3) 0.071(2) Uani 1 1 d . . .
H8 H 0.6067 -0.6176 -0.0862 0.086 Uiso 1 1 calc R . .
C9 C 0.6605(7) -0.4634(10) -0.0489(3) 0.076(3) Uani 1 1 d . . .
C10 C 0.6618(6) -0.3371(9) -0.0578(3) 0.070(2) Uani 1 1 d . . .
H10 H 0.6987 -0.2893 -0.0293 0.083 Uiso 1 1 calc R . .
C11 C 0.6081(6) -0.2791(7) -0.1094(3) 0.0546(16) Uani 1 1 d . . .
H11 H 0.6119 -0.1940 -0.1152 0.065 Uiso 1 1 calc R . .
C12 C 0.7245(9) -0.5225(12) 0.0063(4) 0.116(4) Uani 1 1 d . . .
H12A H 0.6740 -0.4968 0.0413 0.139 Uiso 1 1 calc R . .
H12B H 0.8177 -0.4975 0.0078 0.139 Uiso 1 1 calc R . .
H12C H 0.7220 -0.6106 0.0047 0.139 Uiso 1 1 calc R . .
C13 C 0.6725(5) -0.2688(5) -0.3783(2) 0.0374(12) Uani 1 1 d . . .
C14 C 0.7298(7) -0.3765(6) -0.4005(3) 0.0551(16) Uani 1 1 d . . .
H14 H 0.7002 -0.4529 -0.3856 0.066 Uiso 1 1 calc R . .
C15 C 0.8313(8) -0.3689(8) -0.4451(4) 0.075(2) Uani 1 1 d . . .
H15 H 0.8691 -0.4412 -0.4600 0.090 Uiso 1 1 calc R . .
C16 C 0.8777(7) -0.2579(8) -0.4680(3) 0.066(2) Uani 1 1 d . . .
C17 C 0.8206(6) -0.1526(7) -0.4449(3) 0.0590(17) Uani 1 1 d . . .
H17 H 0.8510 -0.0763 -0.4596 0.071 Uiso 1 1 calc R . .
C18 C 0.7183(6) -0.1577(5) -0.3999(3) 0.0446(13) Uani 1 1 d . . .
H18 H 0.6814 -0.0853 -0.3847 0.054 Uiso 1 1 calc R . .
C19 C 0.9901(9) -0.2499(11) -0.5162(4) 0.111(4) Uani 1 1 d . . .
H19A H 1.0563 -0.1914 -0.5059 0.133 Uiso 1 1 calc R . .
H19B H 0.9513 -0.2238 -0.5534 0.133 Uiso 1 1 calc R . .
H19C H 1.0338 -0.3293 -0.5200 0.133 Uiso 1 1 calc R . .
C20 C 0.3562(6) -0.4418(5) -0.3316(3) 0.0417(12) Uani 1 1 d . . .
C21 C 0.4492(6) -0.5277(5) -0.3076(3) 0.0463(13) Uani 1 1 d . . .
H21 H 0.5356 -0.5024 -0.2981 0.056 Uiso 1 1 calc R . .
C22 C 0.4152(8) -0.6497(6) -0.2976(3) 0.0635(18) Uani 1 1 d . . .
H22 H 0.4791 -0.7060 -0.2822 0.076 Uiso 1 1 calc R . .
C23 C 0.2883(9) -0.6877(6) -0.3102(4) 0.080(2) Uani 1 1 d . . .
H23 H 0.2644 -0.7692 -0.3021 0.096 Uiso 1 1 calc R . .
C24 C 0.1951(8) -0.6047(7) -0.3350(5) 0.084(3) Uani 1 1 d . . .
H24 H 0.1090 -0.6310 -0.3443 0.100 Uiso 1 1 calc R . .
C25 C 0.2291(6) -0.4839(6) -0.3460(4) 0.0624(18) Uani 1 1 d . . .
H25 H 0.1661 -0.4293 -0.3634 0.075 Uiso 1 1 calc R . .
C26 C 0.3985(5) -0.2615(5) -0.4256(2) 0.0354(11) Uani 1 1 d . . .
C27 C 0.3995(7) -0.3614(6) -0.4621(3) 0.0572(16) Uani 1 1 d . . .
H27 H 0.3973 -0.4410 -0.4452 0.069 Uiso 1 1 calc R . .
C28 C 0.4036(9) -0.3434(7) -0.5224(3) 0.072(2) Uani 1 1 d . . .
H28 H 0.4026 -0.4115 -0.5461 0.086 Uiso 1 1 calc R . .
C29 C 0.4093(7) -0.2286(8) -0.5491(3) 0.0651(19) Uani 1 1 d . . .
H29 H 0.4164 -0.2181 -0.5904 0.078 Uiso 1 1 calc R . .
C30 C 0.4044(7) -0.1296(7) -0.5142(3) 0.0606(17) Uani 1 1 d . . .
H30 H 0.4042 -0.0506 -0.5319 0.073 Uiso 1 1 calc R . .
C31 C 0.3997(6) -0.1444(6) -0.4530(3) 0.0490(14) Uani 1 1 d . . .
H31 H 0.3974 -0.0755 -0.4298 0.059 Uiso 1 1 calc R . .
C32 C 0.2241(5) -0.3185(6) -0.1719(2) 0.0433(13) Uani 1 1 d . . .
C33 C 0.2324(6) -0.4428(6) -0.1820(3) 0.0507(15) Uani 1 1 d . . .
H33 H 0.3071 -0.4752 -0.2035 0.061 Uiso 1 1 calc R . .
C34 C 0.1286(7) -0.5195(7) -0.1600(3) 0.0653(19) Uani 1 1 d . . .
H34 H 0.1342 -0.6033 -0.1667 0.078 Uiso 1 1 calc R . .
C35 C 0.0190(7) -0.4728(9) -0.1287(4) 0.074(2) Uani 1 1 d . . .
H35 H -0.0485 -0.5252 -0.1130 0.089 Uiso 1 1 calc R . .
C36 C 0.0078(7) -0.3514(9) -0.1201(3) 0.074(2) Uani 1 1 d . . .
H36 H -0.0692 -0.3204 -0.0997 0.089 Uiso 1 1 calc R . .
C37 C 0.1084(6) -0.2717(7) -0.1411(3) 0.0569(17) Uani 1 1 d . . .
H37 H 0.0993 -0.1878 -0.1349 0.068 Uiso 1 1 calc R . .
C38 C 0.3662(5) -0.0974(6) -0.1502(2) 0.0455(14) Uani 1 1 d . . .
C39 C 0.3381(7) -0.1207(8) -0.0898(3) 0.0627(18) Uani 1 1 d . . .
H39 H 0.3046 -0.1967 -0.0763 0.075 Uiso 1 1 calc R . .
C40 C 0.3598(9) -0.0316(11) -0.0501(4) 0.088(3) Uani 1 1 d . . .
H40 H 0.3387 -0.0473 -0.0097 0.106 Uiso 1 1 calc R . .
C41 C 0.4123(10) 0.0809(11) -0.0688(5) 0.102(4) Uani 1 1 d . . .
H41 H 0.4282 0.1401 -0.0413 0.122 Uiso 1 1 calc R . .
C42 C 0.4406(9) 0.1042(8) -0.1281(4) 0.084(3) Uani 1 1 d . . .
H42 H 0.4746 0.1803 -0.1412 0.101 Uiso 1 1 calc R . .
C43 C 0.4193(7) 0.0164(6) -0.1690(3) 0.0584(16) Uani 1 1 d . . .
H43 H 0.4405 0.0331 -0.2092 0.070 Uiso 1 1 calc R . .
C44 C 1.0091(13) 0.0831(12) -0.0899(5) 0.126(4) Uani 1 1 d . . .
H44A H 1.0369 0.1139 -0.1297 0.152 Uiso 1 1 calc R . .
H44B H 1.0814 0.0279 -0.0759 0.152 Uiso 1 1 calc R . .
Cl3 Cl 0.8656(4) 0.0006(4) -0.09492(18) 0.1501(14) Uani 1 1 d . . .
Cl4 Cl 0.9963(6) 0.2042(4) -0.0447(2) 0.1766(18) Uani 1 1 d . . .
C45 C 0.815(3) -0.817(3) -0.263(2) 0.134(13) Uani 0.50 1 d P A 1
Cl5 Cl 0.801(3) -0.720(2) -0.2096(10) 0.235(11) Uani 0.50 1 d P A 1
Cl6 Cl 0.8350(16) -0.7828(12) -0.3290(7) 0.147(5) Uani 0.50 1 d P A 1
C451 C 0.884(2) -0.767(4) -0.2600(13) 0.130(14) Uani 0.50 1 d P B 2
Cl51 Cl 0.7529(15) -0.7487(16) -0.2091(6) 0.143(6) Uani 0.50 1 d P B 2
Cl61 Cl 0.8243(11) -0.7187(10) -0.3335(5) 0.109(3) Uani 0.50 1 d P B 2

loop_
_atom_site_aniso_label
_atom_site_aniso_U_11
_atom_site_aniso_U_22
_atom_site_aniso_U_33
_atom_site_aniso_U_23
_atom_site_aniso_U_13
_atom_site_aniso_U_12
Rh 0.0236(2) 0.0342(2) 0.0415(2) 0.00337(16) -0.00018(15) 0.00825(15)
Si 0.0209(6) 0.0465(8) 0.0388(8) 0.0006(6) -0.0011(5) 0.0019(6)
P1 0.0227(6) 0.0288(6) 0.0398(7) 0.0024(5) -0.0023(5) 0.0031(5)
P2 0.0232(6) 0.0415(7) 0.0385(7) 0.0013(6) 0.0007(5) 0.0062(5)
Cl1 0.0494(8) 0.0591(9) 0.0615(9) -0.0037(7) 0.0081(7) 0.0263(7)
Cl2 0.0509(8) 0.0322(7) 0.0581(8) -0.0011(6) 0.0105(6) -0.0001(6)
N2 0.0216(19) 0.039(2) 0.037(2) -0.0005(18) 0.0028(16) 0.0040(16)
N1 0.0204(19) 0.042(2) 0.037(2) 0.0051(18) 0.0000(16) 0.0086(17)
C1 0.019(3) 0.072(4) 0.071(4) 0.002(3) -0.007(3) 0.006(3)
C2 0.028(3) 0.073(4) 0.053(4) 0.000(3) -0.012(2) 0.007(3)
C3 0.042(3) 0.070(4) 0.058(4) 0.012(3) -0.009(3) 0.022(3)
C4 0.027(3) 0.069(4) 0.059(4) 0.002(3) -0.007(3) 0.014(3)
C5 0.038(3) 0.066(4) 0.056(4) -0.005(3) -0.004(3) -0.010(3)
C6 0.025(2) 0.057(3) 0.041(3) 0.004(3) -0.003(2) 0.011(2)
C7 0.045(3) 0.065(4) 0.054(4) 0.016(3) -0.003(3) 0.006(3)
C8 0.056(4) 0.091(6) 0.064(5) 0.027(4) -0.002(4) 0.018(4)
C9 0.043(4) 0.127(7) 0.052(4) 0.031(5) 0.007(3) 0.035(4)
C10 0.031(3) 0.142(8) 0.035(3) -0.012(4) -0.008(2) 0.019(4)
C11 0.031(3) 0.088(5) 0.045(3) -0.008(3) 0.001(2) 0.011(3)
C12 0.073(6) 0.205(12) 0.063(5) 0.048(6) -0.003(4) 0.052(7)
C13 0.023(2) 0.054(3) 0.036(3) -0.006(2) 0.000(2) 0.006(2)
C14 0.053(4) 0.051(4) 0.061(4) -0.014(3) 0.012(3) 0.003(3)
C15 0.064(5) 0.080(5) 0.081(5) -0.032(4) 0.026(4) 0.010(4)
C16 0.038(3) 0.107(6) 0.053(4) -0.010(4) 0.009(3) 0.006(4)
C17 0.044(3) 0.073(5) 0.057(4) 0.013(3) 0.007(3) -0.006(3)
C18 0.039(3) 0.047(3) 0.047(3) 0.004(3) 0.006(2) 0.003(2)
C19 0.067(6) 0.164(10) 0.096(7) -0.012(7) 0.045(5) -0.002(6)
C20 0.038(3) 0.034(3) 0.054(3) -0.003(2) -0.002(2) -0.001(2)
C21 0.043(3) 0.034(3) 0.061(4) 0.004(3) -0.002(3) 0.004(2)
C22 0.072(5) 0.038(3) 0.079(5) 0.008(3) 0.002(4) 0.009(3)
C23 0.084(6) 0.031(3) 0.122(7) 0.006(4) 0.020(5) -0.009(3)
C24 0.057(4) 0.053(4) 0.142(8) -0.007(5) -0.006(5) -0.015(4)
C25 0.040(3) 0.042(3) 0.105(6) 0.003(3) -0.007(3) -0.005(3)
C26 0.029(2) 0.038(3) 0.040(3) -0.002(2) -0.004(2) 0.001(2)
C27 0.080(5) 0.047(4) 0.046(3) -0.009(3) -0.012(3) 0.008(3)
C28 0.091(6) 0.067(5) 0.059(4) -0.024(4) -0.011(4) 0.005(4)
C29 0.062(4) 0.088(6) 0.046(4) -0.008(4) -0.011(3) -0.002(4)
C30 0.067(4) 0.063(4) 0.051(4) 0.014(3) -0.007(3) -0.005(3)
C31 0.053(4) 0.049(3) 0.045(3) 0.003(3) -0.002(3) -0.001(3)
C32 0.028(3) 0.062(4) 0.039(3) 0.014(3) 0.000(2) 0.004(2)
C33 0.037(3) 0.055(4) 0.058(4) 0.013(3) 0.001(3) -0.005(3)
C34 0.055(4) 0.073(5) 0.067(4) 0.021(4) -0.013(3) -0.017(3)
C35 0.035(4) 0.106(7) 0.079(5) 0.032(5) -0.001(3) -0.017(4)
C36 0.029(3) 0.124(8) 0.066(5) 0.024(5) 0.007(3) -0.001(4)
C37 0.029(3) 0.082(5) 0.057(4) 0.014(3) 0.007(3) 0.008(3)
C38 0.031(3) 0.063(4) 0.042(3) -0.008(3) -0.001(2) 0.016(3)
C39 0.043(3) 0.097(6) 0.048(4) -0.011(4) -0.004(3) 0.013(3)
C40 0.063(5) 0.148(9) 0.055(5) -0.034(5) -0.005(4) 0.018(5)
C41 0.089(7) 0.134(9) 0.089(7) -0.076(7) -0.020(5) 0.021(6)
C42 0.080(6) 0.083(6) 0.093(6) -0.042(5) -0.014(5) 0.001(4)
C43 0.057(4) 0.061(4) 0.058(4) -0.017(3) -0.001(3) 0.006(3)
C44 0.120(9) 0.159(11) 0.101(8) -0.048(8) 0.014(7) 0.019(8)
Cl3 0.129(3) 0.174(4) 0.148(3) -0.040(3) 0.030(2) -0.016(2)
Cl4 0.237(5) 0.113(3) 0.181(4) -0.043(3) -0.008(3) 0.019(3)
C45 0.10(2) 0.077(15) 0.22(4) 0.027(18) 0.02(3) 0.029(15)
Cl5 0.35(3) 0.147(11) 0.209(16) -0.047(10) -0.061(16) 0.107(16)
Cl6 0.129(7) 0.177(12) 0.134(7) 0.038(9) -0.036(5) -0.002(8)
C451 0.061(14) 0.23(4) 0.095(16) 0.01(2) 0.000(13) 0.076(18)
Cl51 0.139(7) 0.168(12) 0.111(7) 0.038(7) 0.054(6) 0.054(6)
Cl61 0.077(4) 0.156(9) 0.094(5) 0.006(6) -0.014(3) 0.005(5)

loop_
_atom_type_symbol
_atom_type_description
_atom_type_scat_dispersion_real
_atom_type_scat_dispersion_imag
_atom_type_scat_source
C C 0.0033 0.0016 'International Tables Vol C Tables 4.2.6.8 and 6.1.1.4'
H H 0.0000 0.0000 'International Tables Vol C Tables 4.2.6.8 and 6.1.1.4'
N N 0.0061 0.0033 'International Tables Vol C Tables 4.2.6.8 and 6.1.1.4'
Si Si 0.0817 0.0704 'International Tables Vol C Tables 4.2.6.8 and 6.1.1.4'
P P 0.1023 0.0942 'International Tables Vol C Tables 4.2.6.8 and 6.1.1.4'
Cl Cl 0.1484 0.1585 'International Tables Vol C Tables 4.2.6.8 and 6.1.1.4'
Rh Rh -1.1178 0.9187 'International Tables Vol C Tables 4.2.6.8 and 6.1.1.4'

loop_
_geom_angle_atom_site_label_1
_geom_angle_atom_site_label_2
_geom_angle_atom_site_label_3
_geom_angle
C1 Rh C2 38.4(2)
C1 Rh P1 98.09(19)
C2 Rh P1 86.31(17)
C1 Rh P2 97.55(18)
C2 Rh P2 134.42(18)
P1 Rh P2 91.35(5)
C1 Rh C3 66.6(2)
C2 Rh C3 35.0(2)
P1 Rh C3 102.72(18)
P2 Rh C3 159.87(17)
C1 Rh Cl2 158.88(18)
C2 Rh Cl2 123.34(18)
P1 Rh Cl2 89.16(5)
P2 Rh Cl2 102.10(6)
C3 Rh Cl2 92.55(18)
C1 Rh Cl1 83.89(19)
C2 Rh Cl1 97.10(18)
P1 Rh Cl1 176.35(5)
P2 Rh Cl1 85.34(6)
C3 Rh Cl1 80.87(18)
Cl2 Rh Cl1 90.03(6)
N2 Si N1 106.8(2)
N2 Si C5 112.3(3)
N1 Si C5 112.4(3)
N2 Si C4 108.5(3)
N1 Si C4 108.5(3)
C5 Si C4 108.1(3)
N2 P1 C26 104.8(2)
N2 P1 C20 105.5(2)
C26 P1 C20 102.5(3)
N2 P1 Rh 112.37(16)
C26 P1 Rh 113.64(17)
C20 P1 Rh 116.80(19)
N1 P2 C38 105.7(2)
N1 P2 C32 105.5(2)
C38 P2 C32 104.4(3)
N1 P2 Rh 116.80(15)
C38 P2 Rh 115.0(2)
C32 P2 Rh 108.35(18)
C13 N2 P1 120.2(3)
C13 N2 Si 113.2(3)
P1 N2 Si 126.5(2)
C6 N1 P2 118.8(3)
C6 N1 Si 111.8(3)
P2 N1 Si 123.9(2)
C2 C1 Rh 73.3(3)
C3 C2 C1 123.0(6)
C3 C2 Rh 77.6(4)
C1 C2 Rh 68.3(3)
C2 C3 Rh 67.4(3)
C11 C6 C7 117.8(6)
C11 C6 N1 122.2(6)
C7 C6 N1 119.7(5)
C8 C7 C6 121.9(7)
C9 C8 C7 120.4(8)
C8 C9 C10 118.8(6)
C8 C9 C12 121.9(9)
C10 C9 C12 119.3(9)
C9 C10 C11 121.0(7)
C6 C11 C10 120.0(7)
C18 C13 C14 119.8(5)
C18 C13 N2 120.1(5)
C14 C13 N2 120.0(5)
C15 C14 C13 119.3(6)
C16 C15 C14 121.9(7)
C15 C16 C17 117.8(6)
C15 C16 C19 121.7(8)
C17 C16 C19 120.4(8)
C16 C17 C18 121.5(7)
C13 C18 C17 119.7(6)
C25 C20 C21 117.6(5)
C25 C20 P1 121.6(5)
C21 C20 P1 120.8(4)
C22 C21 C20 121.1(6)
C23 C22 C21 120.2(7)
C22 C23 C24 119.8(6)
C25 C24 C23 120.3(7)
C24 C25 C20 121.0(7)
C27 C26 C31 117.7(5)
C27 C26 P1 122.0(4)
C31 C26 P1 120.3(4)
C28 C27 C26 120.4(6)
C27 C28 C29 121.8(7)
C30 C29 C28 118.6(7)
C29 C30 C31 121.1(7)
C30 C31 C26 120.4(6)
C33 C32 C37 118.9(6)
C33 C32 P2 121.1(4)
C37 C32 P2 119.6(5)
C32 C33 C34 119.8(6)
C35 C34 C33 120.4(8)
C36 C35 C34 120.3(7)
C35 C36 C37 121.2(7)
C36 C37 C32 119.3(7)
C39 C38 C43 118.7(6)
C39 C38 P2 122.8(5)
C43 C38 P2 118.3(5)
C40 C39 C38 120.0(8)
C39 C40 C41 121.2(8)
C42 C41 C40 119.1(8)
C41 C42 C43 120.8(9)
C42 C43 C38 120.2(7)
Cl3 C44 Cl4 116.1(7)
Cl6 C45 Cl5 125(2)
Cl51 C451 Cl61 108.6(13)

loop_
_geom_bond_atom_site_label_1
_geom_bond_atom_site_label_2
_geom_bond_distance
Rh C1 2.138(6)
Rh C2 2.204(6)
Rh P1 2.2659(15)
Rh P2 2.3056(15)
Rh C3 2.331(6)
Rh Cl2 2.4407(16)
Rh Cl1 2.4658(16)
Si N2 1.752(4)
Si N1 1.761(4)
Si C5 1.839(6)
Si C4 1.855(6)
P1 N2 1.677(4)
P1 C26 1.817(5)
P1 C20 1.825(5)
P2 N1 1.701(4)
P2 C38 1.816(6)
P2 C32 1.820(6)
N2 C13 1.460(6)
N1 C6 1.454(6)
C1 C2 1.428(9)
C2 C3 1.368(9)
C6 C11 1.368(9)
C6 C7 1.393(9)
C7 C8 1.378(9)
C8 C9 1.364(12)
C9 C10 1.378(12)
C9 C12 1.521(9)
C10 C11 1.409(9)
C13 C18 1.360(8)
C13 C14 1.389(8)
C14 C15 1.382(9)
C15 C16 1.370(11)
C16 C17 1.373(10)
C16 C19 1.513(9)
C17 C18 1.393(8)
C20 C25 1.390(8)
C20 C21 1.395(8)
C21 C22 1.380(8)
C22 C23 1.361(11)
C23 C24 1.383(12)
C24 C25 1.371(9)
C26 C27 1.388(8)
C26 C31 1.388(8)
C27 C28 1.359(10)
C28 C29 1.362(11)
C29 C30 1.357(10)
C30 C31 1.376(9)
C32 C33 1.379(9)
C32 C37 1.398(8)
C33 C34 1.390(9)
C34 C35 1.358(11)
C35 C36 1.342(12)
C36 C37 1.381(10)
C38 C39 1.386(9)
C38 C43 1.394(9)
C39 C40 1.371(11)
C40 C41 1.378(14)
C41 C42 1.364(14)
C42 C43 1.377(10)
C44 Cl3 1.693(13)
C44 Cl4 1.696(11)
C45 Cl6 1.53(4)
C45 Cl5 1.63(5)
C451 Cl51 1.70(3)
C451 Cl61 1.83(3)
